data_4086865
loop_
_publ_author_name
'Ouli\'e, Pascal'
'Dinoi, Chiara'
'Li, Chen'
'Sournia-Saquet, Alix'
'Jacob, Kane'
'Vendier, Laure'
'Etienne, Michel'

_publ_section_title
;
 CH Bond Activation of Unsaturated Hydrocarbons by a Niobium Methyl
 Cyclopropyl Precursor. Cyclopropyl Ring Opening and Alkyne Coupling
 Reaction
;
_journal_issue 1
_journal_name_full Organometallics
_journal_page_first 53
_journal_paper_doi 10.1021/acs.organomet.6b00506
_journal_volume 36
_journal_year 2017
_chemical_compound_source 'synthesis as described'
_chemical_formula_moiety 'C27 H40 B N6 Nb'
_chemical_formula_sum 'C27 H40 B N6 Nb'
_chemical_formula_weight 552.37
_chemical_name_systematic
;
 ?
;
_space_group_IT_number 14
_symmetry_cell_setting monoclinic
_symmetry_Int_Tables_number 14
_symmetry_space_group_name_Hall '-P 2yn'
_symmetry_space_group_name_H-M 'P 1 21/n 1'
_atom_sites_solution_hydrogens geom
_atom_sites_solution_primary direct
_atom_sites_solution_secondary difmap
_audit_creation_date 2015-07-24T10:55:09-00:00
_audit_creation_method 'WinGX routine CIF_UPDATE'
_cell_angle_alpha 90
_cell_angle_beta 109.051(2)
_cell_angle_gamma 90
_cell_formula_units_Z 4
_cell_length_a 12.0657(2)
_cell_length_b 16.5205(2)
_cell_length_c 14.9268(2)
_cell_measurement_reflns_used 21326
_cell_measurement_temperature 180(2)
_cell_measurement_theta_max 29.4704
_cell_measurement_theta_min 3.1053
_cell_measurement_wavelength 0.71073
_cell_volume 2812.41(8)
_computing_cell_refinement
;
        CrysAlisPro, Oxford Diffraction Ltd.,
        Version 1.171.33.66 (release 28-04-2010 CrysAlis171 .NET)
        (compiled Apr 28 2010,14:27:37)
;
_computing_data_collection
;
        CrysAlisPro, Oxford Diffraction Ltd.,
        Version 1.171.33.66 (release 28-04-2010 CrysAlis171 .NET)
        (compiled Apr 28 2010,14:27:37)
;
_computing_data_reduction
;
        CrysAlisPro, Oxford Diffraction Ltd.,
        Version 1.171.33.66 (release 28-04-2010 CrysAlis171 .NET)
        (compiled Apr 28 2010,14:27:37)
;
_computing_molecular_graphics 'Ortep-3 for Windows (Farrugia, 1997)'
_computing_publication_material 'WinGX publication routines (Farrugia, 1999)'
_computing_structure_refinement 'SHELXL-97 (Sheldrick, 1997)'
_computing_structure_solution 'SIR92 (Giacovazzo et al, 1993)'
_diffrn_ambient_temperature 180(2)
_diffrn_detector_area_resol_mean 16.1978
_diffrn_measured_fraction_theta_full 0.998
_diffrn_measured_fraction_theta_max 0.998
_diffrn_measurement_device_type 'Xcalibur, Eos, Gemini ultra'
_diffrn_measurement_method '\w scans'
_diffrn_orient_matrix_UB_11 0.017505
_diffrn_orient_matrix_UB_12 -0.0343646
_diffrn_orient_matrix_UB_13 -0.0205373
_diffrn_orient_matrix_UB_21 0.0562708
_diffrn_orient_matrix_UB_22 0.017373
_diffrn_orient_matrix_UB_23 0.008611
_diffrn_orient_matrix_UB_31 0.0198598
_diffrn_orient_matrix_UB_32 -0.0189729
_diffrn_orient_matrix_UB_33 0.0450838
_diffrn_radiation_monochromator graphite
_diffrn_radiation_probe x-ray
_diffrn_radiation_type MoK\a
_diffrn_radiation_wavelength 0.71073
_diffrn_reflns_av_R_equivalents 0.0211
_diffrn_reflns_av_unetI/netI 0.014
_diffrn_reflns_limit_h_max 15
_diffrn_reflns_limit_h_min -15
_diffrn_reflns_limit_k_max 20
_diffrn_reflns_limit_k_min -20
_diffrn_reflns_limit_l_max 18
_diffrn_reflns_limit_l_min -18
_diffrn_reflns_number 29260
_diffrn_reflns_theta_full 26.37
_diffrn_reflns_theta_max 26.37
_diffrn_reflns_theta_min 3.11
_exptl_absorpt_coefficient_mu 0.454
_exptl_absorpt_correction_T_max 0.988
_exptl_absorpt_correction_T_min 0.906
_exptl_absorpt_correction_type multi-scan
_exptl_absorpt_process_details
;
        CrysAlisPro, Oxford Diffraction Ltd.,
        Version 1.171.33.66 (release 28-04-2010 CrysAlis171 .NET)
        (compiled Apr 28 2010,14:27:37)
        Empirical absorption correction using spherical harmonics,
 implemented in SCALE3 ABSPACK scaling algorithm.
;
_exptl_crystal_colour yellow
_exptl_crystal_density_diffrn 1.305
_exptl_crystal_density_method 'not measured'
_exptl_crystal_description block
_exptl_crystal_F_000 1160
_exptl_crystal_size_max 0.35
_exptl_crystal_size_mid 0.22
_exptl_crystal_size_min 0.12
_refine_diff_density_max 0.434
_refine_diff_density_min -0.537
_refine_diff_density_rms 0.05
_refine_ls_extinction_method none
_refine_ls_goodness_of_fit_ref 1.046
_refine_ls_hydrogen_treatment constr
_refine_ls_matrix_type full
_refine_ls_number_parameters 327
_refine_ls_number_reflns 5744
_refine_ls_number_restraints 0
_refine_ls_restrained_S_all 1.046
_refine_ls_R_factor_all 0.0326
_refine_ls_R_factor_gt 0.0266
_refine_ls_shift/su_max 0.011
_refine_ls_shift/su_mean 0
_refine_ls_structure_factor_coef Fsqd
_refine_ls_weighting_details 'calc w=1/[\s^2^(Fo^2^)+(0.0339P)^2^+1.9866P] where P=(Fo^2^+2Fc^2^)/3'
_refine_ls_weighting_scheme calc
_refine_ls_wR_factor_gt 0.0699
_refine_ls_wR_factor_ref 0.0721
_reflns_number_gt 4958
_reflns_number_total 5744
_reflns_threshold_expression >2sigma(I)
_cod_data_source_file om6b00506_si_002.cif
_cod_data_source_block op040610
_cod_depositor_comments 'Adding full bibliography for 4086864--4086868.cif.'
_cod_original_cell_volume 2812.41(7)
_cod_database_code 4086865

loop_
_symmetry_equiv_pos_as_xyz
'x, y, z'
'-x+1/2, y+1/2, -z+1/2'
'-x, -y, -z'
'x-1/2, -y-1/2, z-1/2'

loop_
_atom_site_label
_atom_site_type_symbol
_atom_site_fract_x
_atom_site_fract_y
_atom_site_fract_z
_atom_site_U_iso_or_equiv
_atom_site_adp_type
_atom_site_occupancy
_atom_site_symmetry_multiplicity
_atom_site_calc_flag
_atom_site_refinement_flags
_atom_site_disorder_assembly
_atom_site_disorder_group
C1 C -0.06654(19) 0.13999(14) 0.14381(14) 0.0379(5) Uani 1 1 d . B .
H1 H -0.1071 0.1933 0.1401 0.046 Uiso 1 1 calc R . .
C3 C -0.0201(2) 0.12586(15) 0.06064(16) 0.0451(5) Uani 1 1 d . . .
H3A H -0.0288 0.1703 0.0144 0.054 Uiso 1 1 calc R . .
H3B H 0.0518 0.0929 0.0726 0.054 Uiso 1 1 calc R . .
C2 C -0.1278(2) 0.08448(18) 0.06321(16) 0.0510(6) Uani 1 1 d . . .
H2A H -0.123 0.0256 0.0761 0.061 Uiso 1 1 calc R . .
H2B H -0.2035 0.1029 0.0179 0.061 Uiso 1 1 calc R . .
C5 C 0.07803(18) 0.00062(12) 0.23875(15) 0.0346(4) Uani 1 1 d . B .
C4 C 0.05857(18) 0.00070(12) 0.32047(15) 0.0337(4) Uani 1 1 d . B .
C7 C 0.0419(2) -0.05733(15) 0.39053(18) 0.0500(6) Uani 1 1 d . . .
H7A H -0.0396 -0.0551 0.3896 0.075 Uiso 1 1 calc R . .
H7B H 0.0944 -0.0431 0.4539 0.075 Uiso 1 1 calc R . .
H7C H 0.06 -0.1122 0.3744 0.075 Uiso 1 1 calc R . .
C6 C 0.0957(3) -0.06216(15) 0.17278(19) 0.0533(6) Uani 1 1 d . . .
H6A H 0.177 -0.0813 0.196 0.08 Uiso 1 1 calc R . .
H6B H 0.0792 -0.0387 0.1095 0.08 Uiso 1 1 calc R . .
H6C H 0.0425 -0.1077 0.1696 0.08 Uiso 1 1 calc R . .
C8 C 0.24532(17) 0.14231(12) 0.27375(15) 0.0321(4) Uani 1 1 d . B .
C9 C 0.3305(2) 0.20525(14) 0.32976(18) 0.0446(5) Uani 1 1 d . . .
H9A H 0.3706 0.1867 0.3955 0.053 Uiso 1 1 calc R A 1
H9B H 0.2902 0.2571 0.3316 0.053 Uiso 1 1 calc R A 1
C10A C 0.4209(3) 0.2147(2) 0.2732(3) 0.0424(7) Uani 0.73 1 d P B 1
H10A H 0.3975 0.2597 0.2271 0.051 Uiso 0.73 1 calc PR B 1
H10B H 0.5009 0.2253 0.3172 0.051 Uiso 0.73 1 calc PR B 1
C10B C 0.4453(7) 0.1900(6) 0.3332(7) 0.0424(7) Uani 0.27 1 d P B 2
H10C H 0.4879 0.156 0.3882 0.051 Uiso 0.27 1 calc PR B 2
H10D H 0.4896 0.2406 0.3341 0.051 Uiso 0.27 1 calc PR B 2
C11 C 0.29524(19) 0.10591(13) 0.21541(19) 0.0420(5) Uani 1 1 d . . .
H11 H 0.2575 0.0643 0.1724 0.05 Uiso 1 1 calc R B .
C21 C 0.3208(2) 0.03725(14) 0.47591(18) 0.0452(5) Uani 1 1 d . . .
H21A H 0.2867 -0.0153 0.4825 0.068 Uiso 1 1 calc R . .
H21B H 0.4026 0.0391 0.5176 0.068 Uiso 1 1 calc R . .
H21C H 0.3179 0.0448 0.41 0.068 Uiso 1 1 calc R . .
C22 C 0.25262(18) 0.10328(13) 0.50283(15) 0.0346(5) Uani 1 1 d . . .
C23 C 0.27443(18) 0.13782(14) 0.59174(15) 0.0386(5) Uani 1 1 d . . .
H23 H 0.3357 0.1237 0.6481 0.046 Uiso 1 1 calc R . .
C24 C 0.19078(18) 0.19620(13) 0.58289(14) 0.0339(5) Uani 1 1 d . . .
C25 C 0.1720(2) 0.25023(17) 0.65667(15) 0.0482(6) Uani 1 1 d . . .
H25A H 0.1746 0.3069 0.6379 0.072 Uiso 1 1 calc R . .
H25B H 0.2337 0.2406 0.7174 0.072 Uiso 1 1 calc R . .
H25C H 0.0953 0.2387 0.6632 0.072 Uiso 1 1 calc R . .
C31 C -0.2290(2) 0.02865(14) 0.24905(17) 0.0451(6) Uani 1 1 d . . .
H31A H -0.2727 0.0496 0.186 0.068 Uiso 1 1 calc R . .
H31B H -0.2788 -0.0087 0.2698 0.068 Uiso 1 1 calc R . .
H31C H -0.159 0 0.2464 0.068 Uiso 1 1 calc R . .
C32 C -0.19322(17) 0.09706(13) 0.31718(14) 0.0339(4) Uani 1 1 d . . .
C33 C -0.26029(18) 0.13335(15) 0.36640(15) 0.0398(5) Uani 1 1 d . . .
H33 H -0.3363 0.1175 0.3655 0.048 Uiso 1 1 calc R . .
C34 C -0.19513(18) 0.19643(15) 0.41642(14) 0.0374(5) Uani 1 1 d . . .
C35 C -0.2261(2) 0.25679(19) 0.47902(19) 0.0566(7) Uani 1 1 d . . .
H35A H -0.1702 0.2526 0.5434 0.085 Uiso 1 1 calc R . .
H35B H -0.3055 0.2459 0.4801 0.085 Uiso 1 1 calc R . .
H35C H -0.2229 0.3115 0.4545 0.085 Uiso 1 1 calc R . .
C41 C 0.1047(2) 0.30489(14) 0.14128(16) 0.0429(5) Uani 1 1 d . . .
H41A H 0.1395 0.251 0.1435 0.064 Uiso 1 1 calc R . .
H41B H 0.1594 0.3459 0.1333 0.064 Uiso 1 1 calc R . .
H41C H 0.0314 0.3077 0.0878 0.064 Uiso 1 1 calc R . .
C42 C 0.07995(17) 0.32026(12) 0.23159(14) 0.0303(4) Uani 1 1 d . . .
C43 C 0.07253(18) 0.39551(12) 0.27031(15) 0.0341(5) Uani 1 1 d . . .
H43 H 0.0825 0.4468 0.2453 0.041 Uiso 1 1 calc R . .
C44 C 0.04783(18) 0.38066(12) 0.35234(15) 0.0330(4) Uani 1 1 d . . .
C45 C 0.0302(2) 0.43946(14) 0.42247(17) 0.0478(6) Uani 1 1 d . . .
H45A H -0.0495 0.4339 0.4251 0.072 Uiso 1 1 calc R . .
H45B H 0.0416 0.4947 0.4031 0.072 Uiso 1 1 calc R . .
H45C H 0.087 0.4284 0.4852 0.072 Uiso 1 1 calc R . .
N1 N 0.15893(14) 0.13951(10) 0.44117(11) 0.0301(4) Uani 1 1 d . B .
N2 N 0.12141(14) 0.19698(10) 0.49098(11) 0.0289(3) Uani 1 1 d . . .
N3 N -0.09042(14) 0.13634(10) 0.33687(11) 0.0289(3) Uani 1 1 d . B .
N4 N -0.09248(14) 0.19742(10) 0.39844(11) 0.0299(4) Uani 1 1 d . . .
N5 N 0.06063(14) 0.26138(10) 0.28671(11) 0.0269(3) Uani 1 1 d . B .
N6 N 0.04077(14) 0.29953(9) 0.36180(11) 0.0275(3) Uani 1 1 d . . .
Nb1 Nb 0.066380(14) 0.118962(10) 0.280907(11) 0.02449(6) Uani 1 1 d . . .
B1 B 0.0158(2) 0.25101(14) 0.44088(15) 0.0302(5) Uani 1 1 d . . .
H1A H 0.0013 0.2892 0.4878 0.036 Uiso 1 1 calc R . .
C12 C 0.4161(2) 0.13705(16) 0.2244(2) 0.0503(6) Uani 1 1 d . B .
H12A H 0.4777 0.0997 0.2623 0.06 Uiso 1 1 calc R C 1
H12B H 0.4251 0.1447 0.1614 0.06 Uiso 1 1 calc R C 1

loop_
_atom_site_aniso_label
_atom_site_aniso_U_11
_atom_site_aniso_U_22
_atom_site_aniso_U_33
_atom_site_aniso_U_23
_atom_site_aniso_U_13
_atom_site_aniso_U_12
C1 0.0380(11) 0.0443(12) 0.0274(10) -0.0052(9) 0.0052(9) 0.0002(9)
C3 0.0478(13) 0.0550(15) 0.0304(11) -0.0046(10) 0.0098(10) 0.0003(11)
C2 0.0439(13) 0.0672(17) 0.0333(12) -0.0099(12) 0.0008(10) -0.0066(12)
C5 0.0356(11) 0.0284(10) 0.0376(11) -0.0084(9) 0.0087(9) -0.0025(8)
C4 0.0313(10) 0.0271(10) 0.0378(11) -0.0043(8) 0.0047(8) -0.0026(8)
C7 0.0549(15) 0.0419(13) 0.0501(14) 0.0101(11) 0.0128(12) -0.0024(11)
C6 0.0695(17) 0.0343(12) 0.0588(16) -0.0172(11) 0.0246(14) -0.0015(12)
C8 0.0287(10) 0.0240(9) 0.0413(11) -0.0012(8) 0.0083(8) 0.0007(8)
C9 0.0380(12) 0.0327(11) 0.0597(15) -0.0018(10) 0.0113(11) -0.0017(9)
C10A 0.0316(14) 0.0399(17) 0.056(2) -0.0044(14) 0.0148(15) -0.0038(12)
C10B 0.0316(14) 0.0399(17) 0.056(2) -0.0044(14) 0.0148(15) -0.0038(12)
C11 0.0310(11) 0.0347(11) 0.0613(15) -0.0006(10) 0.0164(10) 0.0018(9)
C21 0.0360(12) 0.0426(13) 0.0514(14) 0.0070(11) 0.0067(10) 0.0108(10)
C22 0.0273(10) 0.0387(11) 0.0332(11) 0.0057(9) 0.0038(8) -0.0017(8)
C23 0.0276(10) 0.0502(13) 0.0311(10) 0.0067(9) 0.0000(8) -0.0073(9)
C24 0.0325(10) 0.0424(12) 0.0237(9) -0.0030(8) 0.0051(8) -0.0140(9)
C25 0.0503(14) 0.0660(16) 0.0268(11) -0.0140(11) 0.0103(10) -0.0135(12)
C31 0.0350(11) 0.0450(13) 0.0480(13) 0.0018(11) 0.0036(10) -0.0144(10)
C32 0.0271(10) 0.0409(11) 0.0301(10) 0.0104(9) 0.0043(8) -0.0027(8)
C33 0.0258(10) 0.0598(15) 0.0337(11) 0.0144(10) 0.0096(8) -0.0012(10)
C34 0.0288(10) 0.0589(14) 0.0259(10) 0.0099(9) 0.0110(8) 0.0071(10)
C35 0.0444(14) 0.087(2) 0.0473(14) -0.0058(14) 0.0270(12) 0.0080(13)
C41 0.0558(14) 0.0396(12) 0.0410(12) 0.0052(10) 0.0265(11) 0.0051(10)
C42 0.0278(9) 0.0307(10) 0.0333(10) 0.0013(8) 0.0111(8) 0.0021(8)
C43 0.0330(10) 0.0263(10) 0.0409(12) 0.0019(8) 0.0090(9) 0.0000(8)
C44 0.0306(10) 0.0257(10) 0.0395(11) -0.0067(9) 0.0071(9) 0.0023(8)
C45 0.0619(15) 0.0317(11) 0.0479(14) -0.0115(10) 0.0153(12) 0.0080(11)
N1 0.0295(8) 0.0301(8) 0.0283(8) -0.0034(7) 0.0060(7) 0.0024(7)
N2 0.0299(8) 0.0322(9) 0.0231(8) -0.0052(6) 0.0067(7) -0.0029(7)
N3 0.0271(8) 0.0318(9) 0.0266(8) -0.0002(7) 0.0069(6) -0.0012(7)
N4 0.0288(8) 0.0383(9) 0.0237(8) 0.0006(7) 0.0101(7) 0.0031(7)
N5 0.0304(8) 0.0257(8) 0.0263(8) -0.0040(6) 0.0114(7) 0.0027(6)
N6 0.0302(8) 0.0252(8) 0.0278(8) -0.0057(6) 0.0104(7) 0.0027(6)
Nb1 0.02584(9) 0.02212(9) 0.02495(9) -0.00562(7) 0.00755(7) -0.00064(7)
B1 0.0340(11) 0.0339(12) 0.0243(10) -0.0067(9) 0.0120(9) 0.0025(9)
C12 0.0354(12) 0.0485(14) 0.0712(18) 0.0029(12) 0.0231(12) 0.0006(10)

loop_
_atom_type_symbol
_atom_type_description
_atom_type_scat_dispersion_real
_atom_type_scat_dispersion_imag
_atom_type_scat_source
C C 0.0033 0.0016 'International Tables Vol C Tables 4.2.6.8 and 6.1.1.4'
H H 0 0 'International Tables Vol C Tables 4.2.6.8 and 6.1.1.4'
N N 0.0061 0.0033 'International Tables Vol C Tables 4.2.6.8 and 6.1.1.4'
Nb Nb -2.0727 0.6215 'International Tables Vol C Tables 4.2.6.8 and 6.1.1.4'
B B 0.0013 0.0007 'International Tables Vol C Tables 4.2.6.8 and 6.1.1.4'

loop_
_geom_angle_atom_site_label_1
_geom_angle_atom_site_label_2
_geom_angle_atom_site_label_3
_geom_angle
C2 C1 C3 58.27(15)
C2 C1 Nb1 132.44(18)
C3 C1 Nb1 112.59(15)
C2 C1 H1 112.9
C3 C1 H1 112.9
Nb1 C1 H1 112.9
C2 C3 C1 59.65(15)
C2 C3 H3A 117.8
C1 C3 H3A 117.8
C2 C3 H3B 117.8
C1 C3 H3B 117.8
H3A C3 H3B 114.9
C3 C2 C1 62.08(15)
C3 C2 H2A 117.6
C1 C2 H2A 117.6
C3 C2 H2B 117.6
C1 C2 H2B 117.6
H2A C2 H2B 114.6
C4 C5 C6 136.0(2)
C4 C5 Nb1 70.56(12)
C6 C5 Nb1 153.40(18)
C5 C4 C7 139.6(2)
C5 C4 Nb1 72.25(13)
C7 C4 Nb1 148.18(17)
C4 C7 H7A 109.5
C4 C7 H7B 109.5
H7A C7 H7B 109.5
C4 C7 H7C 109.5
H7A C7 H7C 109.5
H7B C7 H7C 109.5
C5 C6 H6A 109.5
C5 C6 H6B 109.5
H6A C6 H6B 109.5
C5 C6 H6C 109.5
H6A C6 H6C 109.5
H6B C6 H6C 109.5
C11 C8 C9 107.30(19)
C11 C8 Nb1 126.61(16)
C9 C8 Nb1 126.02(15)
C10B C9 C8 112.7(4)
C10B C9 C10A 36.0(4)
C8 C9 C10A 103.6(2)
C10B C9 H9A 75.5
C8 C9 H9A 111
C10A C9 H9A 111
C10B C9 H9B 130.4
C8 C9 H9B 111
C10A C9 H9B 111
H9A C9 H9B 109
C12 C10A C9 104.8(2)
C12 C10A H10A 110.8
C9 C10A H10A 110.8
C12 C10A H10B 110.8
C9 C10A H10B 110.8
H10A C10A H10B 108.9
C9 C10B C12 99.1(5)
C9 C10B H10C 112
C12 C10B H10C 112
C9 C10B H10D 112
C12 C10B H10D 112
H10C C10B H10D 109.6
C8 C11 C12 114.3(2)
C8 C11 H11 122.8
C12 C11 H11 122.8
C22 C21 H21A 109.5
C22 C21 H21B 109.5
H21A C21 H21B 109.5
C22 C21 H21C 109.5
H21A C21 H21C 109.5
H21B C21 H21C 109.5
N1 C22 C23 109.05(19)
N1 C22 C21 123.63(19)
C23 C22 C21 127.3(2)
C24 C23 C22 107.05(18)
C24 C23 H23 126.5
C22 C23 H23 126.5
N2 C24 C23 107.24(18)
N2 C24 C25 123.4(2)
C23 C24 C25 129.4(2)
C24 C25 H25A 109.5
C24 C25 H25B 109.5
H25A C25 H25B 109.5
C24 C25 H25C 109.5
H25A C25 H25C 109.5
H25B C25 H25C 109.5
C32 C31 H31A 109.5
C32 C31 H31B 109.5
H31A C31 H31B 109.5
C32 C31 H31C 109.5
H31A C31 H31C 109.5
H31B C31 H31C 109.5
N3 C32 C33 109.28(19)
N3 C32 C31 123.9(2)
C33 C32 C31 126.8(2)
C34 C33 C32 106.60(18)
C34 C33 H33 126.7
C32 C33 H33 126.7
N4 C34 C33 107.53(19)
N4 C34 C35 123.3(2)
C33 C34 C35 129.2(2)
C34 C35 H35A 109.5
C34 C35 H35B 109.5
H35A C35 H35B 109.5
C34 C35 H35C 109.5
H35A C35 H35C 109.5
H35B C35 H35C 109.5
C42 C41 H41A 109.5
C42 C41 H41B 109.5
H41A C41 H41B 109.5
C42 C41 H41C 109.5
H41A C41 H41C 109.5
H41B C41 H41C 109.5
N5 C42 C43 110.27(17)
N5 C42 C41 123.74(18)
C43 C42 C41 125.99(19)
C44 C43 C42 105.90(18)
C44 C43 H43 127.1
C42 C43 H43 127.1
N6 C44 C43 108.02(17)
N6 C44 C45 122.9(2)
C43 C44 C45 129.1(2)
C44 C45 H45A 109.5
C44 C45 H45B 109.5
H45A C45 H45B 109.5
C44 C45 H45C 109.5
H45A C45 H45C 109.5
H45B C45 H45C 109.5
C22 N1 N2 106.86(16)
C22 N1 Nb1 131.16(14)
N2 N1 Nb1 121.98(12)
C24 N2 N1 109.80(16)
C24 N2 B1 129.74(17)
N1 N2 B1 120.46(15)
C32 N3 N4 106.53(16)
C32 N3 Nb1 131.57(14)
N4 N3 Nb1 121.84(12)
C34 N4 N3 110.05(17)
C34 N4 B1 129.64(17)
N3 N4 B1 120.17(15)
C42 N5 N6 106.20(15)
C42 N5 Nb1 133.46(12)
N6 N5 Nb1 120.22(11)
C44 N6 N5 109.61(16)
C44 N6 B1 129.20(17)
N5 N6 B1 121.19(15)
C4 Nb1 C5 37.19(9)
C4 Nb1 C1 109.49(8)
C5 Nb1 C1 88.13(8)
C4 Nb1 C8 108.34(8)
C5 Nb1 C8 89.19(8)
C1 Nb1 C8 110.80(8)
C4 Nb1 N1 83.91(7)
C5 Nb1 N1 113.27(7)
C1 Nb1 N1 155.30(7)
C8 Nb1 N1 82.87(7)
C4 Nb1 N3 83.96(7)
C5 Nb1 N3 111.71(7)
C1 Nb1 N3 83.20(7)
C8 Nb1 N3 155.68(7)
N1 Nb1 N3 77.56(6)
C4 Nb1 N5 159.30(7)
C5 Nb1 N5 163.49(7)
C1 Nb1 N5 81.58(7)
C8 Nb1 N5 82.51(6)
N1 Nb1 N5 79.94(6)
N3 Nb1 N5 79.98(6)
N4 B1 N2 108.98(17)
N4 B1 N6 109.77(16)
N2 B1 N6 109.76(16)
N4 B1 H1A 109.4
N2 B1 H1A 109.4
N6 B1 H1A 109.4
C10A C12 C11 102.8(2)
C10A C12 C10B 31.9(3)
C11 C12 C10B 98.4(3)
C10A C12 H12A 111.2
C11 C12 H12A 111.2
C10B C12 H12A 84.1
C10A C12 H12B 111.2
C11 C12 H12B 111.2
C10B C12 H12B 139.1
H12A C12 H12B 109.1

loop_
_geom_bond_atom_site_label_1
_geom_bond_atom_site_label_2
_geom_bond_distance
C1 C2 1.501(3)
C1 C3 1.537(3)
C1 Nb1 2.177(2)
C1 H1 1
C3 C2 1.480(4)
C3 H3A 0.99
C3 H3B 0.99
C2 H2A 0.99
C2 H2B 0.99
C5 C4 1.315(3)
C5 C6 1.493(3)
C5 Nb1 2.073(2)
C4 C7 1.480(3)
C4 Nb1 2.052(2)
C7 H7A 0.98
C7 H7B 0.98
C7 H7C 0.98
C6 H6A 0.98
C6 H6B 0.98
C6 H6C 0.98
C8 C11 1.351(3)
C8 C9 1.509(3)
C8 Nb1 2.230(2)
C9 C10B 1.392(9)
C9 C10A 1.589(4)
C9 H9A 0.99
C9 H9B 0.99
C10A C12 1.468(4)
C10A H10A 0.99
C10A H10B 0.99
C10B C12 1.775(10)
C10B H10C 0.99
C10B H10D 0.99
C11 C12 1.510(3)
C11 H11 0.95
C21 C22 1.498(3)
C21 H21A 0.98
C21 H21B 0.98
C21 H21C 0.98
C22 N1 1.343(3)
C22 C23 1.388(3)
C23 C24 1.371(3)
C23 H23 0.95
C24 N2 1.354(2)
C24 C25 1.491(3)
C25 H25A 0.98
C25 H25B 0.98
C25 H25C 0.98
C31 C32 1.487(3)
C31 H31A 0.98
C31 H31B 0.98
C31 H31C 0.98
C32 N3 1.345(3)
C32 C33 1.394(3)
C33 C34 1.371(3)
C33 H33 0.95
C34 N4 1.350(3)
C34 C35 1.495(3)
C35 H35A 0.98
C35 H35B 0.98
C35 H35C 0.98
C41 C42 1.494(3)
C41 H41A 0.98
C41 H41B 0.98
C41 H41C 0.98
C42 N5 1.343(3)
C42 C43 1.386(3)
C43 C44 1.374(3)
C43 H43 0.95
C44 N6 1.353(2)
C44 C45 1.493(3)
C45 H45A 0.98
C45 H45B 0.98
C45 H45C 0.98
N1 N2 1.371(2)
N1 Nb1 2.3111(16)
N2 B1 1.535(3)
N3 N4 1.371(2)
N3 Nb1 2.3219(16)
N4 B1 1.534(3)
N5 N6 1.374(2)
N5 Nb1 2.3563(16)
N6 B1 1.536(3)
B1 H1A 1
C12 H12A 0.99
C12 H12B 0.99
